data_7249270
loop_
_publ_author_name
'Grigorieva, Oksana P.'
'Shvanskaya, Larisa V.'
'Shatalova, Tatiana B.'
'Zolotarev, Andrey A.'
'Berdonosov, Peter S.'
'Dolgikh, Valery A.'

_publ_section_title
;
 Novel cesium cerium(iv) iodate Cs2Ce(IO3)6: hydrothermal synthesis,
 crystal structures and thermal stability
;
_journal_issue 39
_journal_name_full CrystEngComm
_journal_page_first 5599
_journal_page_last 5606
_journal_paper_doi 10.1039/D4CE00722K
_journal_volume 26
_journal_year 2024
_chemical_formula_moiety 'Ce2 I12 O36, 4(Cs)'
_chemical_formula_sum 'Ce Cs2 I6 O18'
_chemical_formula_weight 1455.34
_chemical_name_common 'cesium cerium iodate'
_chemical_name_systematic 'dicesium cerium hexaiodate'
_space_group_crystal_system monoclinic
_space_group_IT_number 15
_space_group_name_Hall '-C 2yc'
_space_group_name_H-M_alt 'C 1 2/c 1'
_atom_sites_solution_primary direct
_atom_sites_solution_secondary difmap
_audit_creation_method SHELXL-2014/7
_audit_update_record
;
2024-07-11 deposited with the CCDC.	2024-09-02 downloaded from the CCDC.
;
_cell_angle_alpha 90
_cell_angle_beta 103.601(2)
_cell_angle_gamma 90
_cell_formula_units_Z 4
_cell_length_a 14.0652(3)
_cell_length_b 8.1890(2)
_cell_length_c 17.7221(4)
_cell_measurement_reflns_used 15241
_cell_measurement_temperature 293(2)
_cell_measurement_theta_max 1.00000
_cell_measurement_theta_min 0.66378
_cell_volume 1983.99(8)
_computing_cell_refinement 'CrysAlisPro 1.171.41.104a (Rigaku OD, 2021)'
_computing_data_collection 'CrysAlisPro 1.171.41.104a (Rigaku OD, 2021)'
_computing_data_reduction 'CrysAlisPro 1.171.41.104a (Rigaku OD, 2021)'
_computing_molecular_graphics 'DIAMOND(Brandenburg, 2014)'
_computing_structure_refinement 'SHELXL-2014/7 (Sheldrick, 2014)'
_computing_structure_solution 'SHELXT-2014/7 (Sheldrick, 2014)'
_diffrn_ambient_temperature 293(2)
_diffrn_detector_area_resol_mean 10.0000
_diffrn_measured_fraction_theta_full 0.998
_diffrn_measured_fraction_theta_max 0.902
_diffrn_measurement_device_type 'XtaLAB Synergy, Single source at home/near, HyPix'
_diffrn_measurement_method '\w shutterless scans'
_diffrn_radiation_type MoK\a
_diffrn_radiation_wavelength 0.71073
_diffrn_reflns_av_R_equivalents 0.0232
_diffrn_reflns_av_unetI/netI 0.0164
_diffrn_reflns_Laue_measured_fraction_full 0.998
_diffrn_reflns_Laue_measured_fraction_max 0.902
_diffrn_reflns_limit_h_max 21
_diffrn_reflns_limit_h_min -21
_diffrn_reflns_limit_k_max 12
_diffrn_reflns_limit_k_min -11
_diffrn_reflns_limit_l_max 26
_diffrn_reflns_limit_l_min -26
_diffrn_reflns_number 17928
_diffrn_reflns_point_group_measured_fraction_full 0.998
_diffrn_reflns_point_group_measured_fraction_max 0.902
_diffrn_reflns_theta_full 25.242
_diffrn_reflns_theta_max 33.538
_diffrn_reflns_theta_min 3.261
_diffrn_source 'micro-focus sealed X-ray tube'
_exptl_absorpt_coefficient_mu 15.328
_exptl_absorpt_correction_T_max 1.00000
_exptl_absorpt_correction_T_min 0.66378
_exptl_absorpt_correction_type multi-scan
_exptl_absorpt_process_details
;
CrysAlisPro 1.171.41.104a (Rigaku Oxford Diffraction, 2021)
Empirical absorption correction using spherical harmonics,
implemented in SCALE3 ABSPACK scaling algorithm.
;
_exptl_crystal_colour yellow
_exptl_crystal_density_diffrn 4.872
_exptl_crystal_description plate
_exptl_crystal_F_000 2520
_exptl_crystal_size_max 0.12
_exptl_crystal_size_mid 0.09
_exptl_crystal_size_min 0.06
_refine_diff_density_max 1.536
_refine_diff_density_min -1.845
_refine_diff_density_rms 0.205
_refine_ls_extinction_method none
_refine_ls_goodness_of_fit_ref 1.075
_refine_ls_hydrogen_treatment undef
_refine_ls_matrix_type full
_refine_ls_number_parameters 123
_refine_ls_number_reflns 3526
_refine_ls_number_restraints 0
_refine_ls_restrained_S_all 1.075
_refine_ls_R_factor_all 0.0179
_refine_ls_R_factor_gt 0.0164
_refine_ls_shift/su_max 0.001
_refine_ls_shift/su_mean 0.000
_refine_ls_structure_factor_coef Fsqd
_refine_ls_weighting_details 'w=1/[\s^2^(Fo^2^)+(0.0145P)^2^+6.7874P] where P=(Fo^2^+2Fc^2^)/3'
_refine_ls_weighting_scheme calc
_refine_ls_wR_factor_gt 0.0361
_refine_ls_wR_factor_ref 0.0365
_reflns_Friedel_coverage 0.000
_reflns_number_gt 3356
_reflns_number_total 3526
_reflns_threshold_expression 'I > 2\s(I)'
_cod_data_source_file d4ce00722k2.cif
_cod_data_source_block shelx
_cod_depositor_comments 'Adding full bibliography for 7249270.cif.'
_cod_original_sg_symbol_H-M 'C 2/c'
_cod_database_code 7249270
_shelx_shelxl_version_number 2014/7
_shelx_space_group_comment
;
The symmetry employed for this shelxl refinement is uniquely defined
by the following loop, which should always be used as a source of
symmetry information in preference to the above space-group names.
They are only intended as comments.
;

loop_
_space_group_symop_operation_xyz
'x, y, z'
'-x, y, -z+1/2'
'x+1/2, y+1/2, z'
'-x+1/2, y+1/2, -z+1/2'
'-x, -y, -z'
'x, -y, z-1/2'
'-x+1/2, -y+1/2, -z'
'x+1/2, -y+1/2, z-1/2'

loop_
_atom_site_label
_atom_site_type_symbol
_atom_site_fract_x
_atom_site_fract_y
_atom_site_fract_z
_atom_site_U_iso_or_equiv
_atom_site_adp_type
_atom_site_occupancy
_atom_site_site_symmetry_order
_atom_site_calc_flag
_atom_site_refinement_flags_posn
_atom_site_refinement_flags_adp
_atom_site_refinement_flags_occupancy
_atom_site_disorder_assembly
_atom_site_disorder_group
Ce Ce 0.0000 0.03292(2) 0.2500 0.00919(4) Uani 1 2 d S T P . .
I1 I 0.12419(2) 0.01292(2) 0.10808(2) 0.01115(4) Uani 1 1 d . . . . .
I2 I 0.35742(2) 0.27766(2) 0.09415(2) 0.01226(4) Uani 1 1 d . . . . .
I3 I 0.13544(2) 0.27515(2) 0.43042(2) 0.01296(4) Uani 1 1 d . . . . .
Cs Cs 0.14875(2) 0.52241(2) 0.19482(2) 0.03003(5) Uani 1 1 d . . . . .
O1 O 0.13440(13) 0.1360(2) 0.19547(11) 0.0161(3) Uani 1 1 d . . . . .
O2 O 0.07291(14) 0.2308(2) 0.32953(11) 0.0192(4) Uani 1 1 d . . . . .
O3 O 0.36930(14) 0.3643(2) 0.19164(11) 0.0179(4) Uani 1 1 d . . . . .
O4 O 0.41488(16) 0.0851(2) 0.12152(15) 0.0290(5) Uani 1 1 d . . . . .
O5 O 0.02730(13) -0.1064(2) 0.13932(11) 0.0155(3) Uani 1 1 d . . . . .
O6 O 0.04082(18) 0.2095(3) 0.47675(15) 0.0354(6) Uani 1 1 d . . . . .
O7 O 0.22816(14) 0.2252(2) 0.07649(12) 0.0207(4) Uani 1 1 d . . . . .
O8 O 0.22225(14) -0.1276(2) 0.13954(13) 0.0212(4) Uani 1 1 d . . . . .
O9 O 0.21329(17) 0.0971(2) 0.45111(13) 0.0272(5) Uani 1 1 d . . . . .

loop_
_atom_site_aniso_label
_atom_site_aniso_U_11
_atom_site_aniso_U_22
_atom_site_aniso_U_33
_atom_site_aniso_U_23
_atom_site_aniso_U_13
_atom_site_aniso_U_12
Ce 0.00956(8) 0.00982(8) 0.00780(8) 0.000 0.00128(6) 0.000
I1 0.01031(6) 0.01301(7) 0.01088(7) -0.00014(5) 0.00401(5) -0.00031(5)
I2 0.01307(7) 0.01213(7) 0.01144(7) -0.00186(5) 0.00259(5) -0.00441(5)
I3 0.01586(7) 0.01188(7) 0.00990(7) -0.00017(5) 0.00052(5) -0.00296(5)
Cs 0.02741(10) 0.02374(9) 0.03660(12) -0.00071(7) 0.00280(8) 0.00202(7)
O1 0.0189(8) 0.0182(8) 0.0120(8) -0.0043(7) 0.0050(7) -0.0028(7)
O2 0.0226(9) 0.0199(9) 0.0118(9) -0.0035(7) -0.0023(7) -0.0043(7)
O3 0.0179(8) 0.0247(9) 0.0122(8) -0.0056(7) 0.0054(7) -0.0076(7)
O4 0.0275(10) 0.0120(8) 0.0444(14) -0.0013(9) 0.0019(10) -0.0010(8)
O5 0.0140(8) 0.0172(8) 0.0172(9) -0.0041(7) 0.0077(7) -0.0052(6)
O6 0.0361(13) 0.0464(14) 0.0290(13) -0.0005(10) 0.0182(11) -0.0148(11)
O7 0.0153(8) 0.0285(10) 0.0175(10) -0.0009(8) 0.0020(7) -0.0115(7)
O8 0.0161(8) 0.0211(9) 0.0278(11) 0.0047(8) 0.0083(8) 0.0067(7)
O9 0.0343(11) 0.0146(9) 0.0258(11) 0.0024(8) -0.0066(9) 0.0051(8)

loop_
_atom_type_symbol
_atom_type_description
_atom_type_scat_dispersion_real
_atom_type_scat_dispersion_imag
_atom_type_scat_source
O O 0.0106 0.0060 'International Tables Vol C Tables 4.2.6.8 and 6.1.1.4'
I I -0.4742 1.8119 'International Tables Vol C Tables 4.2.6.8 and 6.1.1.4'
Cs Cs -0.3680 2.1192 'International Tables Vol C Tables 4.2.6.8 and 6.1.1.4'
Ce Ce -0.2486 2.6331 'International Tables Vol C Tables 4.2.6.8 and 6.1.1.4'

loop_
_geom_angle_atom_site_label_1
_geom_angle_atom_site_label_2
_geom_angle_atom_site_label_3
_geom_angle
_geom_angle_site_symmetry_1
_geom_angle_site_symmetry_3
_geom_angle_publ_flag
O2 Ce O2 86.93(10) . 2 ?
O2 Ce O3 154.82(7) . 3_445 ?
O2 Ce O3 87.28(7) 2 3_445 ?
O2 Ce O3 87.28(7) . 4_545 ?
O2 Ce O3 154.82(7) 2 4_545 ?
O3 Ce O3 107.57(10) 3_445 4_545 ?
O2 Ce O5 88.09(7) . 2 ?
O2 Ce O5 136.88(7) 2 2 ?
O3 Ce O5 79.56(7) 3_445 2 ?
O3 Ce O5 67.30(6) 4_545 2 ?
O2 Ce O5 136.88(7) . . ?
O2 Ce O5 88.09(7) 2 . ?
O3 Ce O5 67.30(6) 3_445 . ?
O3 Ce O5 79.56(6) 4_545 . ?
O5 Ce O5 122.65(9) 2 . ?
O2 Ce O1 73.63(7) . . ?
O2 Ce O1 77.57(7) 2 . ?
O3 Ce O1 128.66(6) 3_445 . ?
O3 Ce O1 77.29(6) 4_545 . ?
O5 Ce O1 140.83(6) 2 . ?
O5 Ce O1 63.47(6) . . ?
O2 Ce O1 77.56(7) . 2 ?
O2 Ce O1 73.63(7) 2 2 ?
O3 Ce O1 77.29(6) 3_445 2 ?
O3 Ce O1 128.66(6) 4_545 2 ?
O5 Ce O1 63.47(6) 2 2 ?
O5 Ce O1 140.83(6) . 2 ?
O1 Ce O1 139.95(9) . 2 ?
O2 Ce I1 78.86(5) . 2 ?
O2 Ce I1 105.27(5) 2 2 ?
O3 Ce I1 79.09(4) 3_445 2 ?
O3 Ce I1 97.59(4) 4_545 2 ?
O5 Ce I1 32.05(4) 2 2 ?
O5 Ce I1 143.25(4) . 2 ?
O1 Ce I1 152.19(4) . 2 ?
O1 Ce I1 31.64(4) 2 2 ?
O2 Ce I1 105.27(5) . . ?
O2 Ce I1 78.86(5) 2 . ?
O3 Ce I1 97.59(4) 3_445 . ?
O3 Ce I1 79.09(4) 4_545 . ?
O5 Ce I1 143.25(4) 2 . ?
O5 Ce I1 32.04(4) . . ?
O1 Ce I1 31.64(4) . . ?
O1 Ce I1 152.19(4) 2 . ?
I1 Ce I1 174.458(8) 2 . ?
O2 Ce Cs 49.87(5) . . ?
O2 Ce Cs 54.14(5) 2 . ?
O3 Ce Cs 138.55(5) 3_445 . ?
O3 Ce Cs 104.60(5) 4_545 . ?
O5 Ce Cs 137.95(5) 2 . ?
O5 Ce Cs 94.06(4) . . ?
O1 Ce Cs 37.95(4) . . ?
O1 Ce Cs 102.01(4) 2 . ?
I1 Ce Cs 121.674(5) 2 . ?
I1 Ce Cs 63.696(4) . . ?
O2 Ce Cs 54.14(5) . 2 ?
O2 Ce Cs 49.87(5) 2 2 ?
O3 Ce Cs 104.60(5) 3_445 2 ?
O3 Ce Cs 138.55(5) 4_545 2 ?
O5 Ce Cs 94.07(4) 2 2 ?
O5 Ce Cs 137.95(5) . 2 ?
O1 Ce Cs 102.01(4) . 2 ?
O1 Ce Cs 37.95(4) 2 2 ?
I1 Ce Cs 63.695(4) 2 2 ?
I1 Ce Cs 121.674(5) . 2 ?
Cs Ce Cs 64.092(6) . 2 ?
O8 I1 O1 100.98(9) . . ?
O8 I1 O5 97.76(8) . . ?
O1 I1 O5 87.40(8) . . ?
O8 I1 O7 94.06(8) . . ?
O1 I1 O7 82.43(7) . . ?
O5 I1 O7 165.68(7) . . ?
O8 I1 Ce 107.18(7) . . ?
O1 I1 Ce 45.13(6) . . ?
O5 I1 Ce 42.59(5) . . ?
O7 I1 Ce 125.60(5) . . ?
O8 I1 Cs 50.34(7) . 4_545 ?
O1 I1 Cs 51.89(6) . 4_545 ?
O5 I1 Cs 103.41(6) . 4_545 ?
O7 I1 Cs 78.09(5) . 4_545 ?
Ce I1 Cs 78.630(5) . 4_545 ?
O8 I1 Cs 44.88(6) . 1_545 ?
O1 I1 Cs 103.28(6) . 1_545 ?
O5 I1 Cs 53.49(6) . 1_545 ?
O7 I1 Cs 138.94(5) . 1_545 ?
Ce I1 Cs 77.944(5) . 1_545 ?
Cs I1 Cs 74.574(4) 4_545 1_545 ?
O8 I1 Cs 120.52(7) . . ?
O1 I1 Cs 37.01(6) . . ?
O5 I1 Cs 113.16(5) . . ?
O7 I1 Cs 53.27(5) . . ?
Ce I1 Cs 73.062(5) . . ?
Cs I1 Cs 73.028(4) 4_545 . ?
Cs I1 Cs 139.894(7) 1_545 . ?
O4 I2 O7 102.02(10) . . ?
O4 I2 O3 98.64(10) . . ?
O7 I2 O3 96.83(9) . . ?
O4 I2 Cs 127.72(8) . . ?
O7 I2 Cs 55.03(7) . . ?
O3 I2 Cs 49.20(6) . . ?
O4 I2 Cs 55.63(8) . 4_545 ?
O7 I2 Cs 79.14(6) . 4_545 ?
O3 I2 Cs 52.17(6) . 4_545 ?
Cs I2 Cs 73.075(4) . 4_545 ?
O6 I3 O9 98.29(12) . . ?
O6 I3 O2 98.56(11) . . ?
O9 I3 O2 99.60(9) . . ?
O1 Cs O8 154.10(5) . 1_565 ?
O1 Cs O4 95.67(5) . 3_455 ?
O8 Cs O4 95.87(5) 1_565 3_455 ?
O1 Cs O8 69.38(5) . 4 ?
O8 Cs O8 116.44(4) 1_565 4 ?
O4 Cs O8 134.44(5) 3_455 4 ?
O1 Cs O1 109.03(4) . 4 ?
O8 Cs O1 67.73(5) 1_565 4 ?
O4 Cs O1 151.66(5) 3_455 4 ?
O8 Cs O1 49.52(4) 4 4 ?
O1 Cs O3 71.14(5) . . ?
O8 Cs O3 88.55(5) 1_565 . ?
O4 Cs O3 153.34(5) 3_455 . ?
O8 Cs O3 63.72(5) 4 . ?
O1 Cs O3 53.09(4) 4 . ?
O1 Cs O3 141.69(4) . 4 ?
O8 Cs O3 62.70(5) 1_565 4 ?
O4 Cs O3 84.30(5) 3_455 4 ?
O8 Cs O3 83.41(5) 4 4 ?
O1 Cs O3 67.75(4) 4 4 ?
O3 Cs O3 120.60(3) . 4 ?
O1 Cs O5 146.88(5) . 1_565 ?
O8 Cs O5 47.58(4) 1_565 1_565 ?
O4 Cs O5 51.49(4) 3_455 1_565 ?
O8 Cs O5 134.42(5) 4 1_565 ?
O1 Cs O5 103.84(4) 4 1_565 ?
O3 Cs O5 135.72(4) . 1_565 ?
O3 Cs O5 51.02(4) 4 1_565 ?
O1 Cs O7 49.38(4) . . ?
O8 Cs O7 104.92(5) 1_565 . ?
O4 Cs O7 107.34(5) 3_455 . ?
O8 Cs O7 94.96(5) 4 . ?
O1 Cs O7 99.40(4) 4 . ?
O3 Cs O7 46.43(4) . . ?
O3 Cs O7 164.40(4) 4 . ?
O5 Cs O7 128.77(5) 1_565 . ?
O1 Cs O4 96.27(5) . 4 ?
O8 Cs O4 107.94(5) 1_565 4 ?
O4 Cs O4 84.07(6) 3_455 4 ?
O8 Cs O4 56.80(5) 4 4 ?
O1 Cs O4 79.72(5) 4 4 ?
O3 Cs O4 119.57(5) . 4 ?
O3 Cs O4 45.51(4) 4 4 ?
O5 Cs O4 85.53(4) 1_565 4 ?
O7 Cs O4 143.82(5) . 4 ?
O1 Cs O9 102.47(4) . 4 ?
O8 Cs O9 51.70(5) 1_565 4 ?
O4 Cs O9 110.22(6) 3_455 4 ?
O8 Cs O9 114.94(5) 4 4 ?
O1 Cs O9 78.46(4) 4 4 ?
O3 Cs O9 53.52(5) . 4 ?
O3 Cs O9 113.50(4) 4 4 ?
O5 Cs O9 87.76(4) 1_565 4 ?
O7 Cs O9 53.23(4) . 4 ?
O4 Cs O9 154.89(5) 4 4 ?
O1 Cs O2 47.66(4) . . ?
O8 Cs O2 156.30(5) 1_565 . ?
O4 Cs O2 86.69(5) 3_455 . ?
O8 Cs O2 50.89(4) 4 . ?
O1 Cs O2 99.57(4) 4 . ?
O3 Cs O2 99.70(5) . . ?
O3 Cs O2 94.27(4) 4 . ?
O5 Cs O2 122.91(4) 1_565 . ?
O7 Cs O2 96.70(4) . . ?
O4 Cs O2 48.77(4) 4 . ?
O9 Cs O2 148.23(5) 4 . ?
I1 O1 Ce 103.23(8) . . ?
I1 O1 Cs 122.72(8) . . ?
Ce O1 Cs 113.49(6) . . ?
I1 O1 Cs 102.65(7) . 4_545 ?
Ce O1 Cs 110.83(6) . 4_545 ?
Cs O1 Cs 103.29(5) . 4_545 ?
I3 O2 Ce 143.43(11) . . ?
I3 O2 Cs 110.83(7) . . ?
Ce O2 Cs 102.71(6) . . ?
I2 O3 Ce 122.15(9) . 3 ?
I2 O3 Cs 106.44(8) . . ?
Ce O3 Cs 113.36(7) 3 . ?
I2 O3 Cs 103.25(7) . 4_545 ?
Ce O3 Cs 112.02(7) 3 4_545 ?
Cs O3 Cs 96.10(4) . 4_545 ?
I2 O4 Cs 126.39(9) . 3_545 ?
I2 O4 Cs 100.26(9) . 4_545 ?
Cs O4 Cs 93.38(6) 3_545 4_545 ?
I1 O5 Ce 105.36(8) . . ?
I1 O5 Cs 101.26(7) . 1_545 ?
Ce O5 Cs 110.27(6) . 1_545 ?
I2 O7 I1 139.65(11) . . ?
I2 O7 Cs 100.16(8) . . ?
I1 O7 Cs 93.70(6) . . ?
I1 O8 Cs 112.53(8) . 1_545 ?
I1 O8 Cs 105.13(8) . 4_545 ?
Cs O8 Cs 101.87(6) 1_545 4_545 ?
I3 O9 Cs 113.01(9) . 4_545 ?

loop_
_geom_bond_atom_site_label_1
_geom_bond_atom_site_label_2
_geom_bond_distance
_geom_bond_site_symmetry_2
_geom_bond_publ_flag
Ce O2 2.2325(19) . ?
Ce O2 2.2325(18) 2 ?
Ce O3 2.3369(18) 3_445 ?
Ce O3 2.3369(18) 4_545 ?
Ce O5 2.3769(18) 2 ?
Ce O5 2.3770(18) . ?
Ce O1 2.4657(18) . ?
Ce O1 2.4657(18) 2 ?
Ce I1 3.38667(15) 2 ?
Ce I1 3.38668(15) . ?
Ce Cs 4.7291(3) . ?
Ce Cs 4.7291(3) 2 ?
I1 O8 1.7818(19) . ?
I1 O1 1.8250(18) . ?
I1 O5 1.8635(17) . ?
I1 O7 2.4208(18) . ?
I1 Cs 4.1424(3) 4_545 ?
I1 Cs 4.2856(3) 1_545 ?
I1 Cs 4.4317(3) . ?
I2 O4 1.786(2) . ?
I2 O7 1.8221(18) . ?
I2 O3 1.8386(18) . ?
I2 Cs 4.2750(3) . ?
I2 Cs 4.3031(3) 4_545 ?
I3 O6 1.802(2) . ?
I3 O9 1.808(2) . ?
I3 O2 1.8337(19) . ?
Cs O1 3.1707(18) . ?
Cs O8 3.274(2) 1_565 ?
Cs O4 3.280(2) 3_455 ?
Cs O8 3.303(2) 4 ?
Cs O1 3.3406(19) 4 ?
Cs O3 3.3741(19) . ?
Cs O3 3.492(2) 4 ?
Cs O5 3.5124(19) 1_565 ?
Cs O7 3.559(2) . ?
Cs O4 3.610(3) 4 ?
Cs O9 3.631(2) 4 ?
Cs O2 3.707(2) . ?
O1 Cs 3.3405(19) 4_545 ?
O3 Ce 2.3369(18) 3 ?
O3 Cs 3.492(2) 4_545 ?
O4 Cs 3.281(2) 3_545 ?
O4 Cs 3.610(3) 4_545 ?
O5 Cs 3.5124(19) 1_545 ?
O8 Cs 3.274(2) 1_545 ?
O8 Cs 3.303(2) 4_545 ?
O9 Cs 3.631(2) 4_545 ?
